data_2203921
loop_
_publ_author_name
'Liu, Zhao-Di'
'Tan, Min-Yu'
'Zhu, Hai-Liang '

_publ_section_title
;
 Azido[bis(2-oxidophenylmethyleneimino)propane-1,2-diamine(2--)]iron(III)
;
_journal_issue 7
_journal_name_full 'Acta Crystallographica Section E'
_journal_page_first m910
_journal_page_last m911
_journal_paper_doi 10.1107/S1600536804013005
_journal_volume 60
_journal_year 2004
_chemical_formula_iupac '[Fe (C17 H16 N2 O2) (N3)]'
_chemical_formula_moiety 'C17 H16 Fe N5 O2'
_chemical_formula_sum 'C17 H16 Fe N5 O2'
_chemical_formula_weight 378.20
_chemical_name_systematic
;
Azido[bis(2-oxidophenylmethyleneimino)propane-1,2-diamine(2-)]iron(III)
;
_space_group_IT_number 14
_symmetry_cell_setting monoclinic
_symmetry_space_group_name_Hall '-P 2yn'
_symmetry_space_group_name_H-M 'P 1 21/n 1'
_atom_sites_solution_hydrogens geom
_atom_sites_solution_primary direct
_atom_sites_solution_secondary difmap
_audit_creation_method SHELXL97
_cell_angle_alpha 90.00
_cell_angle_beta 105.620(2)
_cell_angle_gamma 90.00
_cell_formula_units_Z 4
_cell_length_a 8.7388(8)
_cell_length_b 13.7957(13)
_cell_length_c 14.4499(14)
_cell_measurement_reflns_used 3662
_cell_measurement_temperature 298(2)
_cell_measurement_theta_max 27
_cell_measurement_theta_min 4
_cell_volume 1677.7(3)
_computing_cell_refinement SMART
_computing_data_collection 'SMART (Siemens, 1996)'
_computing_data_reduction 'SAINT (Siemens, 1996)'
_computing_molecular_graphics 'SHELXTL (Sheldrick, 1997b)'
_computing_publication_material SHELXTL
_computing_structure_refinement 'SHELXL97 (Sheldrick, 1997a)'
_computing_structure_solution 'SHELXS97 (Sheldrick, 1997a)'
_diffrn_ambient_temperature 298(2)
_diffrn_measured_fraction_theta_full 0.963
_diffrn_measured_fraction_theta_max 0.963
_diffrn_measurement_device_type 'Siemens SMART CCD area-detector'
_diffrn_measurement_method '\f and \w'
_diffrn_radiation_monochromator graphite
_diffrn_radiation_source 'fine-focus sealed tube'
_diffrn_radiation_type MoK\a
_diffrn_radiation_wavelength 0.71073
_diffrn_reflns_av_R_equivalents 0.0448
_diffrn_reflns_av_sigmaI/netI 0.0675
_diffrn_reflns_limit_h_max 11
_diffrn_reflns_limit_h_min -5
_diffrn_reflns_limit_k_max 17
_diffrn_reflns_limit_k_min -17
_diffrn_reflns_limit_l_max 18
_diffrn_reflns_limit_l_min -18
_diffrn_reflns_number 9418
_diffrn_reflns_theta_full 27.00
_diffrn_reflns_theta_max 27.00
_diffrn_reflns_theta_min 2.08
_exptl_absorpt_coefficient_mu 0.920
_exptl_absorpt_correction_T_max 0.9136
_exptl_absorpt_correction_T_min 0.8519
_exptl_absorpt_correction_type multi-scan
_exptl_absorpt_process_details '(SADABS; Sheldrick, 1996)'
_exptl_crystal_colour black
_exptl_crystal_density_diffrn 1.497
_exptl_crystal_density_meas ?
_exptl_crystal_density_method .
_exptl_crystal_description block
_exptl_crystal_F_000 780
_exptl_crystal_size_max 0.18
_exptl_crystal_size_mid 0.18
_exptl_crystal_size_min 0.10
_refine_diff_density_max 0.857
_refine_diff_density_min -0.397
_refine_ls_extinction_method none
_refine_ls_goodness_of_fit_ref 1.061
_refine_ls_hydrogen_treatment constr
_refine_ls_matrix_type full
_refine_ls_number_parameters 236
_refine_ls_number_reflns 3528
_refine_ls_number_restraints 0
_refine_ls_restrained_S_all 1.061
_refine_ls_R_factor_all 0.1136
_refine_ls_R_factor_gt 0.0718
_refine_ls_shift/su_max 0.009
_refine_ls_shift/su_mean 0.001
_refine_ls_structure_factor_coef Fsqd
_refine_ls_weighting_details 'calc w = 1/[\s^2^(Fo^2^)+(0.1146P)^2^+0.6771P] where P=(Fo^2^+2Fc^2^)/3'
_refine_ls_weighting_scheme calc
_refine_ls_wR_factor_gt 0.1996
_refine_ls_wR_factor_ref 0.2253
_reflns_number_gt 2159
_reflns_number_total 3528
_reflns_threshold_expression I>2\s(I)
_cod_data_source_file na6332.cif
_cod_data_source_block I
_cod_original_sg_symbol_H-M P21/n
_cod_database_code 2203921
_cod_database_fobs_code 2203921

loop_
_symmetry_equiv_pos_as_xyz
'x, y, z'
'-x+1/2, y+1/2, -z+1/2'
'-x, -y, -z'
'x-1/2, -y-1/2, z-1/2'

loop_
_atom_site_label
_atom_site_fract_x
_atom_site_fract_y
_atom_site_fract_z
_atom_site_U_iso_or_equiv
_atom_site_adp_type
_atom_site_calc_flag
_atom_site_refinement_flags
_atom_site_occupancy
_atom_site_disorder_assembly
_atom_site_disorder_group
_atom_site_type_symbol
Fe1 0.14566(9) 0.99429(4) 0.10846(5) 0.0514(3) Uani d . 1 . . Fe
C1 -0.0778(6) 0.8059(3) 0.1059(3) 0.0533(12) Uani d . 1 . . C
C2 0.0094(6) 0.8133(3) 0.0353(4) 0.0496(12) Uani d . 1 . . C
C3 0.0271(7) 0.7310(4) -0.0147(4) 0.0585(13) Uani d . 1 . . C
H3 0.0810 0.7354 -0.0619 0.070 Uiso d R 1 . . H
C4 -0.0314(8) 0.6424(4) 0.0028(4) 0.0741(17) Uani d . 1 . . C
H4 -0.0162 0.5880 -0.0317 0.089 Uiso d R 1 . . H
C5 -0.1118(9) 0.6342(4) 0.0727(5) 0.087(2) Uani d . 1 . . C
H5 -0.1494 0.5742 0.0860 0.104 Uiso d R 1 . . H
C6 -0.1375(8) 0.7162(4) 0.1224(4) 0.0731(17) Uani d . 1 . . C
H6 -0.1950 0.7108 0.1677 0.088 Uiso d R 1 . . H
C7 -0.1111(7) 0.8893(4) 0.1572(4) 0.0590(13) Uani d . 1 . . C
H7 -0.1911 0.8843 0.1883 0.071 Uiso d R 1 . . H
C8 -0.0902(8) 1.0568(4) 0.2064(5) 0.0744(17) Uani d . 1 . . C
H8A -0.1471 1.0374 0.2525 0.089 Uiso d R 1 . . H
H8B -0.1591 1.0977 0.1581 0.089 Uiso d R 1 . . H
C9 0.0630(11) 1.1096(5) 0.2571(4) 0.092(2) Uani d . 1 . . C
H9 0.0352 1.1768 0.2672 0.111 Uiso calc R 1 . . H
C10 0.2561(7) 1.1846(4) 0.1883(3) 0.0584(14) Uani d . 1 . . C
H10 0.2541 1.2357 0.2299 0.070 Uiso d R 1 . . H
C11 0.3598(7) 1.1937(3) 0.1264(3) 0.0541(13) Uani d . 1 . . C
C12 0.3777(6) 1.1210(3) 0.0605(3) 0.0480(11) Uani d . 1 . . C
C13 0.4835(6) 1.1369(4) 0.0050(4) 0.0588(14) Uani d . 1 . . C
H13 0.4975 1.0893 -0.0375 0.071 Uiso d R 1 . . H
C14 0.5665(8) 1.2214(4) 0.0122(5) 0.0754(17) Uani d . 1 . . C
H14 0.6373 1.2295 -0.0251 0.091 Uiso d R 1 . . H
C15 0.5483(9) 1.2953(5) 0.0725(5) 0.091(2) Uani d . 1 . . C
H15 0.6050 1.3529 0.0759 0.109 Uiso d R 1 . . H
C16 0.4444(8) 1.2807(4) 0.1277(4) 0.0759(18) Uani d . 1 . . C
H16 0.4295 1.3305 0.1678 0.091 Uiso d R 1 . . H
C17 0.1371(15) 1.0701(7) 0.3470(7) 0.149(4) Uani d . 1 . . C
H17A 0.1771 1.0069 0.3383 0.223 Uiso d R 1 . . H
H17B 0.0608 1.0648 0.3837 0.223 Uiso d R 1 . . H
H17C 0.2234 1.1108 0.3806 0.223 Uiso d R 1 . . H
N1 -0.0374(6) 0.9706(3) 0.1623(3) 0.0550(11) Uani d . 1 . . N
N2 0.1674(6) 1.1111(3) 0.1908(3) 0.0583(12) Uani d . 1 . . N
N3 0.2972(7) 0.9007(3) 0.2108(3) 0.0670(13) Uani d . 1 A . N
N4 0.4371(8) 0.8997(4) 0.2381(3) 0.0662(13) Uani d . 1 . . N
N5 0.570(5) 0.914(4) 0.275(2) 0.094(7) Uani d P 0.50(18) A 1 N
N5' 0.574(4) 0.878(10) 0.259(5) 0.100(19) Uani d P 0.50(18) A 2 N
O1 0.0632(4) 0.8979(2) 0.0133(2) 0.0487(8) Uani d . 1 . . O
O2 0.2979(4) 1.0389(2) 0.0498(2) 0.0521(9) Uani d . 1 . . O

loop_
_atom_site_aniso_label
_atom_site_aniso_U_11
_atom_site_aniso_U_22
_atom_site_aniso_U_33
_atom_site_aniso_U_12
_atom_site_aniso_U_13
_atom_site_aniso_U_23
Fe1 0.0631(6) 0.0411(4) 0.0548(5) -0.0008(3) 0.0239(4) -0.0022(3)
C1 0.049(3) 0.054(3) 0.056(3) 0.001(2) 0.012(3) 0.012(2)
C2 0.048(3) 0.044(3) 0.054(3) 0.003(2) 0.008(2) 0.008(2)
C3 0.052(3) 0.044(3) 0.077(3) -0.001(2) 0.014(3) -0.004(2)
C4 0.079(5) 0.044(3) 0.096(4) -0.002(3) 0.019(4) 0.012(3)
C5 0.090(5) 0.048(3) 0.114(5) -0.012(3) 0.014(4) 0.019(3)
C6 0.073(4) 0.075(4) 0.072(4) -0.014(3) 0.020(3) 0.023(3)
C7 0.060(4) 0.064(3) 0.055(3) -0.001(3) 0.019(3) 0.012(2)
C8 0.083(5) 0.066(3) 0.089(4) -0.004(3) 0.048(4) -0.014(3)
C9 0.161(8) 0.077(4) 0.059(4) 0.014(5) 0.063(5) -0.003(3)
C10 0.072(4) 0.051(3) 0.049(3) 0.006(3) 0.011(3) -0.009(2)
C11 0.055(3) 0.045(3) 0.054(3) -0.003(2) 0.001(3) -0.007(2)
C12 0.047(3) 0.038(2) 0.054(3) 0.003(2) 0.005(2) 0.0023(19)
C13 0.052(3) 0.049(3) 0.080(4) 0.001(2) 0.027(3) 0.000(2)
C14 0.066(4) 0.069(4) 0.097(4) -0.008(3) 0.030(4) 0.005(3)
C15 0.093(5) 0.063(4) 0.112(5) -0.037(4) 0.019(5) -0.008(4)
C16 0.089(5) 0.048(3) 0.083(4) -0.018(3) 0.010(4) -0.018(3)
C17 0.162(11) 0.142(8) 0.142(8) -0.012(8) 0.040(8) -0.036(7)
N1 0.063(3) 0.057(2) 0.053(2) 0.007(2) 0.029(2) 0.0046(19)
N2 0.081(3) 0.043(2) 0.053(2) 0.002(2) 0.023(2) -0.0063(17)
N3 0.063(3) 0.055(3) 0.082(3) 0.007(3) 0.018(3) 0.017(2)
N4 0.079(4) 0.065(3) 0.060(3) 0.006(3) 0.027(3) 0.008(2)
N5 0.051(13) 0.112(15) 0.110(16) 0.005(10) 0.009(12) -0.03(2)
N5' 0.066(12) 0.15(4) 0.091(19) 0.017(16) 0.040(11) 0.04(2)
O1 0.059(2) 0.0396(16) 0.0532(18) -0.0070(16) 0.0240(17) -0.0032(13)
O2 0.062(2) 0.0376(16) 0.065(2) -0.0040(16) 0.0300(18) -0.0082(14)

loop_
_atom_type_symbol
_atom_type_description
_atom_type_scat_dispersion_real
_atom_type_scat_dispersion_imag
_atom_type_scat_source
C C 0.0033 0.0016 'International Tables Vol C Tables 4.2.6.8 and 6.1.1.4'
H H 0.0000 0.0000 'International Tables Vol C Tables 4.2.6.8 and 6.1.1.4'
N N 0.0061 0.0033 'International Tables Vol C Tables 4.2.6.8 and 6.1.1.4'
O O 0.0106 0.0060 'International Tables Vol C Tables 4.2.6.8 and 6.1.1.4'
Fe Fe 0.3463 0.8444 'International Tables Vol C Tables 4.2.6.8 and 6.1.1.4'

loop_
_geom_angle_atom_site_label_1
_geom_angle_atom_site_label_2
_geom_angle_atom_site_label_3
_geom_angle
O2 Fe1 O1 94.59(13)
O2 Fe1 N2 92.26(16)
O1 Fe1 N2 162.84(18)
O2 Fe1 N1 169.01(15)
O1 Fe1 N1 88.83(16)
N2 Fe1 N1 81.73(19)
O2 Fe1 N3 97.43(18)
O1 Fe1 N3 96.95(17)
N2 Fe1 N3 97.74(19)
N1 Fe1 N3 92.51(19)
C6 C1 C2 118.8(5)
C6 C1 C7 119.1(5)
C2 C1 C7 122.0(4)
O1 C2 C3 120.1(4)
O1 C2 C1 121.6(4)
C3 C2 C1 118.2(5)
C4 C3 C2 122.5(5)
C4 C3 H3 118.7
C2 C3 H3 118.9
C3 C4 C5 119.6(6)
C3 C4 H4 120.3
C5 C4 H4 120.1
C4 C5 C6 119.7(5)
C4 C5 H5 120.1
C6 C5 H5 120.2
C5 C6 C1 121.1(6)
C5 C6 H6 119.4
C1 C6 H6 119.5
N1 C7 C1 124.0(5)
N1 C7 H7 117.9
C1 C7 H7 118.1
N1 C8 C9 104.8(5)
N1 C8 H8A 110.6
C9 C8 H8A 110.3
N1 C8 H8B 111.2
C9 C8 H8B 111.2
H8A C8 H8B 108.7
C17 C9 N2 113.1(8)
C17 C9 C8 112.8(7)
N2 C9 C8 107.9(5)
C17 C9 H9 107.6
N2 C9 H9 107.6
C8 C9 H9 107.6
N2 C10 C11 125.0(4)
N2 C10 H10 117.6
C11 C10 H10 117.4
C16 C11 C12 117.3(5)
C16 C11 C10 118.9(5)
C12 C11 C10 123.8(5)
O2 C12 C13 118.8(4)
O2 C12 C11 122.3(5)
C13 C12 C11 118.9(4)
C14 C13 C12 120.9(5)
C14 C13 H13 119.6
C12 C13 H13 119.5
C13 C14 C15 122.1(6)
C13 C14 H14 118.8
C15 C14 H14 119.1
C16 C15 C14 117.7(6)
C16 C15 H15 121.3
C14 C15 H15 121.0
C15 C16 C11 123.0(6)
C15 C16 H16 118.6
C11 C16 H16 118.5
C9 C17 H17A 109.0
C9 C17 H17B 109.1
H17A C17 H17B 109.5
C9 C17 H17C 110.3
H17A C17 H17C 109.5
H17B C17 H17C 109.5
C7 N1 C8 121.1(5)
C7 N1 Fe1 124.5(4)
C8 N1 Fe1 114.4(4)
C10 N2 C9 120.6(5)
C10 N2 Fe1 125.9(4)
C9 N2 Fe1 113.5(4)
N4 N3 Fe1 129.2(4)
N5 N4 N3 167(3)
N5 N4 N5' 27(5)
N3 N4 N5' 166(7)
C2 O1 Fe1 121.9(3)
C12 O2 Fe1 130.7(3)

loop_
_geom_bond_atom_site_label_1
_geom_bond_atom_site_label_2
_geom_bond_distance
Fe1 O2 1.864(3)
Fe1 O1 1.909(3)
Fe1 N2 1.981(4)
Fe1 N1 1.985(4)
Fe1 N3 2.134(5)
C1 C6 1.388(7)
C1 C2 1.431(7)
C1 C7 1.440(7)
C2 O1 1.329(5)
C2 C3 1.377(7)
C3 C4 1.375(7)
C3 H3 0.9301
C4 C5 1.381(9)
C4 H4 0.9301
C5 C6 1.390(9)
C5 H5 0.9300
C6 H6 0.9300
C7 N1 1.285(6)
C7 H7 0.9300
C8 N1 1.482(7)
C8 C9 1.527(10)
C8 H8A 0.9700
C8 H8B 0.9700
C9 C17 1.396(11)
C9 N2 1.490(7)
C9 H9 0.9800
C10 N2 1.283(7)
C10 C11 1.439(7)
C10 H10 0.9301
C11 C16 1.408(7)
C11 C12 1.422(6)
C12 O2 1.316(5)
C12 C13 1.394(7)
C13 C14 1.363(8)
C13 H13 0.9301
C14 C15 1.378(9)
C14 H14 0.9299
C15 C16 1.376(9)
C15 H15 0.9299
C16 H16 0.9300
C17 H17A 0.9601
C17 H17B 0.9601
C17 H17C 0.9600
N3 N4 1.179(7)
N4 N5 1.16(4)
N4 N5' 1.19(4)

loop_
_geom_hbond_atom_site_label_D
_geom_hbond_atom_site_label_H
_geom_hbond_atom_site_label_A
_geom_hbond_site_symmetry_A
_geom_hbond_distance_DH
_geom_hbond_distance_HA
_geom_hbond_distance_DA
_geom_hbond_angle_DHA
_geom_hbond_publ_flag
C7 H7 N5' 1_455 0.93 2.53 3.45(4) 175 y
C10 H10 N3 2 0.93 2.51 3.405(6) 160 y
C13 H13 O2 3_675 0.93 2.56 3.313(6) 139 y

loop_
_geom_torsion_atom_site_label_1
_geom_torsion_atom_site_label_2
_geom_torsion_atom_site_label_3
_geom_torsion_atom_site_label_4
_geom_torsion
C6 C1 C2 O1 176.9(5)
C7 C1 C2 O1 -0.4(8)
C6 C1 C2 C3 1.4(7)
C7 C1 C2 C3 -175.9(5)
O1 C2 C3 C4 -177.6(5)
C1 C2 C3 C4 -2.0(8)
C2 C3 C4 C5 0.2(9)
C3 C4 C5 C6 2.2(10)
C4 C5 C6 C1 -2.8(10)
C2 C1 C6 C5 1.0(9)
C7 C1 C6 C5 178.4(6)
C6 C1 C7 N1 165.6(5)
C2 C1 C7 N1 -17.1(8)
N1 C8 C9 C17 -81.5(7)
N1 C8 C9 N2 44.2(6)
N2 C10 C11 C16 176.7(5)
N2 C10 C11 C12 -0.7(9)
C16 C11 C12 O2 -176.5(5)
C10 C11 C12 O2 1.0(8)
C16 C11 C12 C13 3.6(7)
C10 C11 C12 C13 -179.0(5)
O2 C12 C13 C14 178.8(5)
C11 C12 C13 C14 -1.3(8)
C12 C13 C14 C15 -1.2(10)
C13 C14 C15 C16 1.2(11)
C14 C15 C16 C11 1.3(10)
C12 C11 C16 C15 -3.7(9)
C10 C11 C16 C15 178.8(6)
C1 C7 N1 C8 172.7(5)
C1 C7 N1 Fe1 -4.4(7)
C9 C8 N1 C7 144.4(5)
C9 C8 N1 Fe1 -38.3(5)
O2 Fe1 N1 C7 137.0(7)
O1 Fe1 N1 C7 28.6(4)
N2 Fe1 N1 C7 -165.7(5)
N3 Fe1 N1 C7 -68.3(5)
O2 Fe1 N1 C8 -40.3(10)
O1 Fe1 N1 C8 -148.6(4)
N2 Fe1 N1 C8 17.0(4)
N3 Fe1 N1 C8 114.5(4)
C11 C10 N2 C9 -179.4(5)
C11 C10 N2 Fe1 -1.9(8)
C17 C9 N2 C10 -90.2(8)
C8 C9 N2 C10 144.3(6)
C17 C9 N2 Fe1 92.1(7)
C8 C9 N2 Fe1 -33.4(6)
O2 Fe1 N2 C10 3.1(5)
O1 Fe1 N2 C10 -110.4(6)
N1 Fe1 N2 C10 -167.7(5)
N3 Fe1 N2 C10 100.9(5)
O2 Fe1 N2 C9 -179.3(4)
O1 Fe1 N2 C9 67.2(7)
N1 Fe1 N2 C9 9.9(4)
N3 Fe1 N2 C9 -81.5(4)
O2 Fe1 N3 N4 18.4(6)
O1 Fe1 N3 N4 114.0(6)
N2 Fe1 N3 N4 -74.9(6)
N1 Fe1 N3 N4 -156.9(6)
Fe1 N3 N4 N5 76(8)
Fe1 N3 N4 N5' -124(7)
C3 C2 O1 Fe1 -146.6(4)
C1 C2 O1 Fe1 37.9(6)
O2 Fe1 O1 C2 145.7(4)
N2 Fe1 O1 C2 -101.1(6)
N1 Fe1 O1 C2 -44.8(4)
N3 Fe1 O1 C2 47.6(4)
C13 C12 O2 Fe1 -178.5(3)
C11 C12 O2 Fe1 1.6(7)
O1 Fe1 O2 C12 161.3(4)
N2 Fe1 O2 C12 -3.0(4)
N1 Fe1 O2 C12 53.5(10)
N3 Fe1 O2 C12 -101.1(4)
